data_4124885
loop_
_publ_author_name
'Yang, Youqing'
'Qiu, Xiaodong'
'Zhao, Yue'
'Mu, Yucheng'
'Shi, Zhuangzhi'

_publ_section_title
;
 Palladium-Catalyzed C-H Arylation of Indoles at the C7 Position.
;
_journal_issue 2
_journal_name_full 'Journal of the American Chemical Society'
_journal_page_first 495
_journal_page_last 498
_journal_paper_doi 10.1021/jacs.5b11569
_journal_volume 138
_journal_year 2016
_chemical_formula_sum 'C12 H16 N O P'
_chemical_formula_weight 221.23
_space_group_crystal_system monoclinic
_space_group_IT_number 14
_space_group_name_Hall '-P 2ybc'
_space_group_name_H-M_alt 'P 1 21/c 1'
_symmetry_space_group_name_Hall '-P 2ybc'
_symmetry_space_group_name_H-M 'P 1 21/c 1'
_atom_sites_solution_hydrogens geom
_audit_creation_method SHELXL-2014/7
_cell_angle_alpha 90
_cell_angle_beta 110.787(3)
_cell_angle_gamma 90
_cell_formula_units_Z 4
_cell_length_a 13.9522(13)
_cell_length_b 7.8417(7)
_cell_length_c 11.3721(10)
_cell_measurement_temperature 296(2)
_cell_volume 1163.22(18)
_computing_structure_refinement 'SHELXL-2014/7 (Sheldrick, 2014)'
_diffrn_ambient_temperature 296(2)
_diffrn_measured_fraction_theta_full 0.984
_diffrn_measured_fraction_theta_max 0.984
_diffrn_measurement_device_type 'Bruker APEX-II CCD'
_diffrn_measurement_method '\f and \w scans'
_diffrn_radiation_type MoK\a
_diffrn_radiation_wavelength 0.71073
_diffrn_reflns_av_R_equivalents 0.0470
_diffrn_reflns_av_unetI/netI 0.0429
_diffrn_reflns_laue_measured_fraction_full 0.984
_diffrn_reflns_laue_measured_fraction_max 0.984
_diffrn_reflns_limit_h_max 16
_diffrn_reflns_limit_h_min -13
_diffrn_reflns_limit_k_max 9
_diffrn_reflns_limit_k_min -9
_diffrn_reflns_limit_l_max 12
_diffrn_reflns_limit_l_min -13
_diffrn_reflns_number 7387
_diffrn_reflns_point_group_measured_fraction_full 0.984
_diffrn_reflns_point_group_measured_fraction_max 0.984
_diffrn_reflns_theta_full 24.992
_diffrn_reflns_theta_max 24.992
_diffrn_reflns_theta_min 3.123
_exptl_absorpt_coefficient_mu 0.210
_exptl_crystal_colour
;
;
_exptl_crystal_density_diffrn 1.263
_exptl_crystal_description block
_exptl_crystal_F_000 472
_exptl_crystal_size_max 0.280
_exptl_crystal_size_mid 0.250
_exptl_crystal_size_min 0.220
_refine_diff_density_max 0.847
_refine_diff_density_min -0.298
_refine_diff_density_rms 0.066
_refine_ls_extinction_method none
_refine_ls_goodness_of_fit_ref 0.829
_refine_ls_hydrogen_treatment constr
_refine_ls_matrix_type full
_refine_ls_number_parameters 138
_refine_ls_number_reflns 2016
_refine_ls_number_restraints 0
_refine_ls_restrained_S_all 0.829
_refine_ls_R_factor_all 0.0634
_refine_ls_R_factor_gt 0.0601
_refine_ls_shift/su_max 0.000
_refine_ls_shift/su_mean 0.000
_refine_ls_structure_factor_coef Fsqd
_refine_ls_weighting_details 'w=1/[\s^2^(Fo^2^)+(0.1284P)^2^+3.5761P] where P=(Fo^2^+2Fc^2^)/3'
_refine_ls_weighting_scheme calc
_refine_ls_wR_factor_gt 0.1905
_refine_ls_wR_factor_ref 0.1943
_reflns_Friedel_coverage 0.000
_reflns_number_gt 1864
_reflns_number_total 2016
_reflns_threshold_expression 'I > 2\s(I)'
_cod_data_source_file ja5b11569_si_002.cif
_cod_data_source_block 1_a
_cod_database_code 4124885
_shelx_shelxl_version_number 2014/7
_shelx_space_group_comment
;
The symmetry employed for this shelxl refinement is uniquely defined
by the following loop, which should always be used as a source of
symmetry information in preference to the above space-group names.
They are only intended as comments.
;
_shelx_estimated_absorpt_t_min 0.944
_shelx_estimated_absorpt_t_max 0.955

loop_
_space_group_symop_operation_xyz
'x, y, z'
'-x, y+1/2, -z+1/2'
'-x, -y, -z'
'x, -y-1/2, z-1/2'

loop_
_atom_site_label
_atom_site_type_symbol
_atom_site_fract_x
_atom_site_fract_y
_atom_site_fract_z
_atom_site_U_iso_or_equiv
_atom_site_adp_type
_atom_site_occupancy
_atom_site_site_symmetry_order
_atom_site_calc_flag
_atom_site_refinement_flags_posn
_atom_site_refinement_flags_adp
C1 C 0.2458(3) 0.5808(5) 0.1574(3) 0.0443(9) Uani 1 1 d . .
H1 H 0.2834 0.6210 0.1100 0.053 Uiso 1 1 calc R U
C2 C 0.1600(3) 0.4866(5) 0.1119(4) 0.0473(9) Uani 1 1 d . .
H2 H 0.1284 0.4518 0.0288 0.057 Uiso 1 1 calc R U
C3 C 0.1259(3) 0.4491(4) 0.2140(3) 0.0381(8) Uani 1 1 d . .
C4 C 0.0441(3) 0.3557(5) 0.2253(4) 0.0500(10) Uani 1 1 d . .
H4 H -0.0023 0.3012 0.1557 0.060 Uiso 1 1 calc R U
C5 C 0.0332(3) 0.3454(6) 0.3399(5) 0.0561(11) Uani 1 1 d . .
H5 H -0.0207 0.2826 0.3479 0.067 Uiso 1 1 calc R U
C6 C 0.1011(3) 0.4271(6) 0.4443(4) 0.0527(10) Uani 1 1 d . .
H6 H 0.0912 0.4196 0.5209 0.063 Uiso 1 1 calc R U
C7 C 0.1827(3) 0.5191(5) 0.4370(3) 0.0425(9) Uani 1 1 d . .
H7 H 0.2283 0.5733 0.5074 0.051 Uiso 1 1 calc R U
C8 C 0.1948(2) 0.5283(4) 0.3207(3) 0.0334(7) Uani 1 1 d . .
C9 C 0.3476(3) 0.9376(5) 0.3066(3) 0.0414(8) Uani 1 1 d . .
H9A H 0.4052 1.0113 0.3501 0.050 Uiso 1 1 calc R U
H9B H 0.3428 0.9296 0.2196 0.050 Uiso 1 1 calc R U
C10 C 0.2501(3) 1.0181(6) 0.3112(5) 0.0645(12) Uani 1 1 d . .
H10A H 0.1920 0.9521 0.2611 0.097 Uiso 1 1 calc R U
H10B H 0.2440 1.1323 0.2788 0.097 Uiso 1 1 calc R U
H10C H 0.2526 1.0209 0.3966 0.097 Uiso 1 1 calc R U
C11 C 0.4791(3) 0.6454(5) 0.3422(3) 0.0441(9) Uani 1 1 d . .
H11A H 0.4867 0.5250 0.3630 0.053 Uiso 1 1 calc R U
H11B H 0.4661 0.6568 0.2529 0.053 Uiso 1 1 calc R U
C12 C 0.5783(3) 0.7383(6) 0.4162(5) 0.0600(12) Uani 1 1 d . .
H12A H 0.5698 0.8583 0.3990 0.090 Uiso 1 1 calc R U
H12B H 0.6330 0.6959 0.3918 0.090 Uiso 1 1 calc R U
H12C H 0.5944 0.7192 0.5046 0.090 Uiso 1 1 calc R U
N1 N 0.2704(2) 0.6098(4) 0.2861(3) 0.0373(7) Uani 1 1 d . .
O1 O 0.38372(18) 0.7246(3) 0.5108(2) 0.0369(6) Uani 1 1 d . .
P1 P 0.37209(6) 0.72905(11) 0.37615(7) 0.0305(3) Uani 1 1 d . .

loop_
_atom_site_aniso_label
_atom_site_aniso_U_11
_atom_site_aniso_U_22
_atom_site_aniso_U_33
_atom_site_aniso_U_23
_atom_site_aniso_U_13
_atom_site_aniso_U_12
C1 0.049(2) 0.054(2) 0.0325(17) -0.0063(16) 0.0174(16) -0.0077(17)
C2 0.049(2) 0.053(2) 0.0371(19) -0.0057(17) 0.0117(16) -0.0047(18)
C3 0.0334(17) 0.0332(17) 0.0436(19) -0.0025(14) 0.0087(15) 0.0020(14)
C4 0.0346(19) 0.041(2) 0.068(3) -0.0035(19) 0.0106(18) -0.0061(16)
C5 0.038(2) 0.049(2) 0.086(3) 0.013(2) 0.026(2) -0.0054(18)
C6 0.045(2) 0.065(3) 0.055(2) 0.015(2) 0.0254(18) 0.0028(19)
C7 0.0378(18) 0.052(2) 0.0385(19) 0.0027(16) 0.0144(15) -0.0010(16)
C8 0.0312(16) 0.0295(17) 0.0406(18) 0.0045(13) 0.0142(14) 0.0036(13)
C9 0.044(2) 0.0363(18) 0.0405(19) 0.0011(15) 0.0106(16) -0.0037(15)
C10 0.051(2) 0.053(3) 0.080(3) 0.001(2) 0.013(2) 0.014(2)
C11 0.0385(19) 0.052(2) 0.043(2) -0.0060(17) 0.0165(15) 0.0041(16)
C12 0.034(2) 0.065(3) 0.079(3) -0.009(2) 0.017(2) 0.0008(19)
N1 0.0375(15) 0.0440(17) 0.0318(14) -0.0035(12) 0.0141(12) -0.0097(13)
O1 0.0427(13) 0.0434(14) 0.0229(12) -0.0004(9) 0.0096(10) -0.0023(10)
P1 0.0312(5) 0.0340(5) 0.0270(5) -0.0015(3) 0.0111(4) -0.0016(3)

loop_
_atom_type_symbol
_atom_type_description
_atom_type_scat_dispersion_real
_atom_type_scat_dispersion_imag
_atom_type_scat_source
C C 0.0033 0.0016 'International Tables Vol C Tables 4.2.6.8 and 6.1.1.4'
H H 0.0000 0.0000 'International Tables Vol C Tables 4.2.6.8 and 6.1.1.4'
O O 0.0106 0.0060 'International Tables Vol C Tables 4.2.6.8 and 6.1.1.4'
P P 0.1023 0.0942 'International Tables Vol C Tables 4.2.6.8 and 6.1.1.4'
N N 0.0061 0.0033 'International Tables Vol C Tables 4.2.6.8 and 6.1.1.4'

loop_
_geom_angle_atom_site_label_1
_geom_angle_atom_site_label_2
_geom_angle_atom_site_label_3
_geom_angle
C2 C1 N1 110.3(3)
C2 C1 H1 124.9
N1 C1 H1 124.9
C1 C2 C3 107.9(3)
C1 C2 H2 126.0
C3 C2 H2 126.0
C4 C3 C8 118.9(3)
C4 C3 C2 134.3(4)
C8 C3 C2 106.8(3)
C5 C4 C3 119.3(4)
C5 C4 H4 120.4
C3 C4 H4 120.4
C4 C5 C6 121.1(4)
C4 C5 H5 119.5
C6 C5 H5 119.5
C7 C6 C5 121.3(4)
C7 C6 H6 119.3
C5 C6 H6 119.3
C6 C7 C8 117.8(4)
C6 C7 H7 121.1
C8 C7 H7 121.1
C7 C8 N1 130.2(3)
C7 C8 C3 121.6(3)
N1 C8 C3 108.2(3)
C10 C9 P1 113.3(3)
C10 C9 H9A 108.9
P1 C9 H9A 108.9
C10 C9 H9B 108.9
P1 C9 H9B 108.9
H9A C9 H9B 107.7
C9 C10 H10A 109.5
C9 C10 H10B 109.5
H10A C10 H10B 109.5
C9 C10 H10C 109.5
H10A C10 H10C 109.5
H10B C10 H10C 109.5
C12 C11 P1 111.6(3)
C12 C11 H11A 109.3
P1 C11 H11A 109.3
C12 C11 H11B 109.3
P1 C11 H11B 109.3
H11A C11 H11B 108.0
C11 C12 H12A 109.5
C11 C12 H12B 109.5
H12A C12 H12B 109.5
C11 C12 H12C 109.5
H12A C12 H12C 109.5
H12B C12 H12C 109.5
C8 N1 C1 106.8(3)
C8 N1 P1 129.0(2)
C1 N1 P1 124.1(2)
O1 P1 N1 111.73(14)
O1 P1 C9 114.26(16)
N1 P1 C9 104.34(16)
O1 P1 C11 114.81(16)
N1 P1 C11 104.42(16)
C9 P1 C11 106.29(18)

loop_
_geom_bond_atom_site_label_1
_geom_bond_atom_site_label_2
_geom_bond_distance
C1 C2 1.344(5)
C1 N1 1.399(4)
C1 H1 0.9300
C2 C3 1.433(5)
C2 H2 0.9300
C3 C4 1.400(5)
C3 C8 1.398(5)
C4 C5 1.367(6)
C4 H4 0.9300
C5 C6 1.385(6)
C5 H5 0.9300
C6 C7 1.375(5)
C6 H6 0.9300
C7 C8 1.393(5)
C7 H7 0.9300
C8 N1 1.405(4)
C9 C10 1.517(6)
C9 P1 1.796(4)
C9 H9A 0.9700
C9 H9B 0.9700
C10 H10A 0.9600
C10 H10B 0.9600
C10 H10C 0.9600
C11 C12 1.526(6)
C11 P1 1.794(4)
C11 H11A 0.9700
C11 H11B 0.9700
C12 H12A 0.9600
C12 H12B 0.9600
C12 H12C 0.9600
N1 P1 1.704(3)
O1 P1 1.481(2)

loop_
_geom_torsion_atom_site_label_1
_geom_torsion_atom_site_label_2
_geom_torsion_atom_site_label_3
_geom_torsion_atom_site_label_4
_geom_torsion
N1 C1 C2 C3 -0.5(5)
C1 C2 C3 C4 -178.7(4)
C1 C2 C3 C8 1.0(4)
C8 C3 C4 C5 0.5(5)
C2 C3 C4 C5 -179.9(4)
C3 C4 C5 C6 0.6(6)
C4 C5 C6 C7 -1.0(7)
C5 C6 C7 C8 0.3(6)
C6 C7 C8 N1 -179.1(4)
C6 C7 C8 C3 0.8(5)
C4 C3 C8 C7 -1.2(5)
C2 C3 C8 C7 179.0(3)
C4 C3 C8 N1 178.7(3)
C2 C3 C8 N1 -1.1(4)
C7 C8 N1 C1 -179.4(4)
C3 C8 N1 C1 0.8(4)
C7 C8 N1 P1 -1.5(5)
C3 C8 N1 P1 178.6(3)
C2 C1 N1 C8 -0.1(4)
C2 C1 N1 P1 -178.1(3)
C8 N1 P1 O1 7.3(4)
C1 N1 P1 O1 -175.1(3)
C8 N1 P1 C9 -116.6(3)
C1 N1 P1 C9 60.9(3)
C8 N1 P1 C11 132.0(3)
C1 N1 P1 C11 -50.5(3)
C10 C9 P1 O1 -60.1(3)
C10 C9 P1 N1 62.2(3)
C10 C9 P1 C11 172.3(3)
C12 C11 P1 O1 -57.1(4)
C12 C11 P1 N1 -179.8(3)
C12 C11 P1 C9 70.3(3)
